data_7235660
loop_
_publ_author_name
'Saini, Mukesh Kumar'
'Gupta, Rakesh'
'Parbhakar, Swati'
'Kumar Mishra, Anil'
'Mathur, Rashi'
'Hussain, Firasat'

_publ_section_title
;
 Dimeric complexes of rare-earth substituted Keggin-type silicotungstates:
 syntheses, crystal structure and solid state properties
;
_journal_issue 48
_journal_name_full 'RSC Adv.'
_journal_page_first 25357
_journal_paper_doi 10.1039/C4RA02751E
_journal_volume 4
_journal_year 2014
_chemical_formula_moiety '0.5(C8 Gd4 K16 Na8 O208 Si4 W44), 6(O)'
_chemical_formula_sum 'C4 Gd2 K8 Na4 O110 Si2 W22'
_chemical_formula_weight 6627.92
_space_group_crystal_system monoclinic
_space_group_IT_number 14
_space_group_name_Hall '-P 2ybc'
_space_group_name_H-M_alt 'P 1 21/c 1'
_symmetry_Int_Tables_number 14
_audit_creation_date 2014-03-26
_audit_creation_method
;
Olex2 1.2
(compiled 2014.03.20 svn.r2914 for OlexSys, GUI svn.r4813)
;
_cell_angle_alpha 90
_cell_angle_beta 110.470(3)
_cell_angle_gamma 90
_cell_formula_units_Z 2
_cell_length_a 20.0905(6)
_cell_length_b 12.6729(3)
_cell_length_c 21.0974(6)
_cell_measurement_reflns_used 21143
_cell_measurement_temperature 150.0
_cell_measurement_theta_max 29.1168
_cell_measurement_theta_min 2.8918
_cell_volume 5032.3(3)
_computing_cell_refinement
;
CrysAlisPro, Agilent Technologies,
Version 1.171.34.49 (release 20-01-2011 CrysAlis171 .NET)
(compiled Jan 20 2011,15:58:25)
;
_computing_data_collection
;
CrysAlisPro, Agilent Technologies,
Version 1.171.34.49 (release 20-01-2011 CrysAlis171 .NET)
(compiled Jan 20 2011,15:58:25)
;
_computing_data_reduction
;
CrysAlisPro, Agilent Technologies,
Version 1.171.34.49 (release 20-01-2011 CrysAlis171 .NET)
(compiled Jan 20 2011,15:58:25)
;
_computing_molecular_graphics 'Olex2 (Dolomanov et al., 2009)'
_computing_publication_material 'Olex2 (Dolomanov et al., 2009)'
_computing_structure_refinement 'olex2.refine (Bourhis et al., 2013)'
_diffrn_ambient_temperature 150.0
_diffrn_detector_area_resol_mean 15.9853
_diffrn_measured_fraction_theta_full 0.9986
_diffrn_measured_fraction_theta_max 0.9986
_diffrn_measurement_device_type 'Xcalibur, Sapphire3'
_diffrn_measurement_method '\w scans'
_diffrn_orient_matrix_UB_11 0.0360923000
_diffrn_orient_matrix_UB_12 0.0161069000
_diffrn_orient_matrix_UB_13 0.0115673000
_diffrn_orient_matrix_UB_21 0.0021650000
_diffrn_orient_matrix_UB_22 -0.0133493000
_diffrn_orient_matrix_UB_23 -0.0318555000
_diffrn_orient_matrix_UB_31 -0.0105938000
_diffrn_orient_matrix_UB_32 0.0519524000
_diffrn_orient_matrix_UB_33 -0.0117670000
_diffrn_radiation_monochromator graphite
_diffrn_radiation_type 'Mo K\a'
_diffrn_radiation_wavelength 0.71073
_diffrn_reflns_av_R_equivalents 0.0720
_diffrn_reflns_av_unetI/netI 0.0568
_diffrn_reflns_limit_h_max 26
_diffrn_reflns_limit_h_min -27
_diffrn_reflns_limit_k_max 16
_diffrn_reflns_limit_k_min -17
_diffrn_reflns_limit_l_max 28
_diffrn_reflns_limit_l_min -28
_diffrn_reflns_number 77033
_diffrn_reflns_theta_full 26.0217
_diffrn_reflns_theta_max 26.02
_diffrn_reflns_theta_min 2.90
_diffrn_source 'Enhance (Mo) X-ray Source'
_exptl_absorpt_coefficient_mu 26.821
_exptl_absorpt_correction_T_max 1.00000
_exptl_absorpt_correction_T_min 0.18286
_exptl_absorpt_correction_type multi-scan
_exptl_absorpt_process_details
;
CrysAlisPro, Agilent Technologies,
Version 1.171.34.49 (release 20-01-2011 CrysAlis171 .NET)
(compiled Jan 20 2011,15:58:25)
Empirical absorption correction using spherical harmonics,
 implemented in SCALE3 ABSPACK scaling algorithm.
;
_exptl_crystal_colour 'clear colourless'
_exptl_crystal_colour_lustre clear
_exptl_crystal_colour_primary colourless
_exptl_crystal_density_diffrn 4.3739
_exptl_crystal_F_000 5752.0738
_exptl_crystal_size_max 0.12
_exptl_crystal_size_mid 0.12
_exptl_crystal_size_min 0.04
_refine_diff_density_max 16.0401
_refine_diff_density_min -3.5228
_refine_diff_density_rms 0.6661
_refine_ls_d_res_high 0.8100
_refine_ls_d_res_low 7.0297
_refine_ls_goodness_of_fit_ref 1.0369
_refine_ls_hydrogen_treatment undef
_refine_ls_matrix_type full
_refine_ls_number_constraints 0
_refine_ls_number_parameters 389
_refine_ls_number_reflns 9899
_refine_ls_number_restraints 0
_refine_ls_restrained_S_all 1.0369
_refine_ls_R_factor_all 0.0593
_refine_ls_R_factor_gt 0.0520
_refine_ls_shift/su_max 0.0298
_refine_ls_shift/su_mean 0.0004
_refine_ls_structure_factor_coef Fsqd
_refine_ls_weighting_details 'w=1/[\s^2^(Fo^2^)+(0.0360P)^2^+547.4914P] where P=(Fo^2^+2Fc^2^)/3'
_refine_ls_weighting_scheme calc
_refine_ls_wR_factor_gt 0.1160
_refine_ls_wR_factor_ref 0.1202
_reflns_Friedel_coverage 0.0
_reflns_limit_h_max 23
_reflns_limit_h_min -24
_reflns_limit_k_max 15
_reflns_limit_k_min 0
_reflns_limit_l_max 26
_reflns_limit_l_min 0
_reflns_number_gt 8886
_reflns_number_total 9899
_reflns_threshold_expression I>=2u(I)
_cod_data_source_file c4ra02751e2.cif
_cod_data_source_block FHMS-27
_cod_database_code 7235660
_chemical_oxdiff_usercomment '12 NOV 2013'
_reflns_odcompleteness_completeness 99.81
_reflns_odcompleteness_iscentric 1
_reflns_odcompleteness_theta 26.32
_olex2_refinement_description
;
;

loop_
_space_group_symop_id
_space_group_symop_operation_xyz
1 x,y,z
2 -x,y+1/2,-z+1/2
3 -x,-y,-z
4 x,-y-1/2,z-1/2

loop_
_atom_site_label
_atom_site_type_symbol
_atom_site_fract_x
_atom_site_fract_y
_atom_site_fract_z
_atom_site_U_iso_or_equiv
_atom_site_adp_type
_atom_site_occupancy
C1 C -0.1357(11) 1.0820(16) 0.0715(10) 0.022(4) Uiso 1.000000
C2 C -0.0767(9) 1.0104(13) 0.0671(8) 0.009(3) Uiso 1.000000
O1 O 0.4952(7) 0.8697(10) 0.4332(6) 0.017(3) Uiso 1.000000
O2 O 0.4240(7) 0.5751(10) 0.2242(7) 0.019(3) Uiso 1.000000
O3 O 0.2918(7) 0.5639(11) 0.4094(7) 0.021(3) Uiso 1.000000
O4 O 0.4419(7) 0.7509(11) 0.3166(7) 0.022(3) Uiso 1.000000
O5 O 0.3477(7) 0.5972(10) 0.3092(7) 0.019(3) Uiso 1.000000
O6 O 0.3763(7) 0.7380(10) 0.4093(6) 0.017(3) Uiso 1.000000
O7 O 0.4197(6) 0.9539(9) 0.3049(6) 0.009(2) Uiso 1.000000
O8 O 0.3847(6) 0.7893(9) 0.1883(6) 0.011(2) Uiso 1.000000
O9 O 0.2856(7) 0.6468(10) 0.1789(6) 0.014(3) Uiso 1.000000
O10 O 0.2082(6) 0.6350(9) 0.2831(6) 0.011(2) Uiso 1.000000
O11 O 0.2382(7) 0.7716(10) 0.3817(6) 0.015(3) Uiso 1.000000
O12 O 0.3530(7) 0.9447(10) 0.3929(6) 0.015(3) Uiso 1.000000
O13 O 0.3085(6) 0.7936(9) 0.2850(5) 0.006(2) Uiso 1.000000
O14 O 0.1180(7) 0.8421(10) 0.4081(6) 0.015(3) Uiso 1.000000
O15 O 0.2312(7) 0.9733(10) 0.4102(6) 0.014(3) Uiso 1.000000
O16 O 0.3242(7) 1.1455(10) 0.4379(6) 0.017(3) Uiso 1.000000
O17 O 0.3287(6) 1.1004(9) 0.3072(6) 0.012(3) Uiso 1.000000
O18 O 0.4451(7) 1.1627(10) 0.2733(6) 0.016(3) Uiso 1.000000
O19 O 0.4031(6) 0.9951(9) 0.1782(6) 0.012(2) Uiso 1.000000
O20 O 0.3804(7) 0.8672(10) 0.0653(6) 0.013(3) Uiso 1.000000
O21 O 0.2598(6) 0.7988(9) 0.0905(6) 0.012(2) Uiso 1.000000
O22 O 0.2045(7) 0.5989(9) 0.0466(6) 0.013(3) Uiso 1.000000
O23 O 0.1458(6) 0.6092(9) 0.1471(5) 0.007(2) Uiso 1.000000
O24 O 0.0657(7) 0.5787(10) 0.2291(6) 0.013(3) Uiso 1.000000
O25 O 0.1168(6) 0.7830(9) 0.2824(6) 0.009(2) Uiso 1.000000
O26 O 0.2155(6) 0.9423(8) 0.2830(5) 0.006(2) Uiso 1.000000
O27 O 0.2832(6) 0.9496(8) 0.1956(5) 0.005(2) Uiso 1.000000
O28 O 0.1856(6) 0.7976(9) 0.1843(5) 0.006(2) Uiso 1.000000
O29 O 0.1031(6) 0.9885(9) 0.3091(6) 0.009(2) Uiso 1.000000
O30 O 0.2043(6) 1.1340(9) 0.3229(6) 0.011(2) Uiso 1.000000
O31 O 0.3101(6) 1.1439(9) 0.1776(6) 0.009(2) Uiso 1.000000
O32 O 0.2789(6) 1.0074(9) 0.0776(6) 0.010(2) Uiso 1.000000
O33 O 0.1153(6) 0.7577(9) 0.0485(6) 0.011(2) Uiso 1.000000
O34 O 0.0433(6) 0.7530(9) 0.1488(6) 0.009(2) Uiso 1.000000
O35 O 0.1478(7) 0.9844(9) 0.0870(6) 0.012(3) Uiso 1.000000
O36 O 0.0767(6) 0.9823(9) 0.1758(6) 0.010(2) Uiso 1.000000
O37 O 0.1842(6) 1.1172(9) 0.1910(6) 0.010(2) Uiso 1.000000
O38 O 0.0678(6) 1.1775(9) 0.2301(6) 0.012(2) Uiso 1.000000
O39 O 0.1878(6) 1.1805(9) 0.0619(6) 0.011(2) Uiso 1.000000
O40 O 0.0347(6) 0.9564(9) -0.0380(6) 0.008(2) Uiso 1.000000
O41 O -0.0432(7) 0.7787(10) -0.0042(6) 0.014(3) Uiso 1.000000
O42 O -0.0692(7) 0.9200(10) 0.0927(6) 0.014(3) Uiso 1.000000
O43 O -0.1743(9) 0.8969(13) 0.1826(8) 0.033(4) Uiso 1.000000
O44 O 0.4582(10) 0.9023(15) 0.5871(9) 0.046(5) Uiso 1.000000
O45 O 0.3924(10) 0.3843(14) 0.3203(9) 0.041(4) Uiso 1.000000
O46 O 0.0784(8) 1.3744(12) -0.0978(8) 0.030(3) Uiso 1.000000
O47 O 0.4678(13) 1.2914(19) 0.4440(12) 0.071(6) Uiso 1.000000
O48 O 0.3149(7) 1.3769(11) 0.4830(7) 0.020(3) Uiso 1.000000
O49 O 0.4716(8) 1.4050(12) 0.5931(8) 0.030(3) Uiso 1.000000
O50 O 0.3661(9) 1.1990(14) 0.6112(9) 0.040(4) Uiso 1.000000
O51 O 0.2302(8) 0.3861(11) 0.0324(7) 0.025(3) Uiso 1.000000
O52 O 0.1628(10) 0.3984(14) 0.1308(9) 0.044(4) Uiso 1.000000
O53 O -0.0307(9) 0.6907(12) -0.1180(8) 0.033(4) Uiso 1.000000
O54 O 0.2565(7) 1.3139(11) 0.2495(7) 0.022(3) Uiso 1.000000
O55 O 0.0538(6) 0.9562(8) 0.4802(5) 0.002(2) Uiso 1.000000
Na1 Na 0.4541(6) 0.9445(8) -0.0114(5) 0.041(2) Uiso 1.000000
Na2 Na 0.4058(5) 1.2560(7) 0.5203(5) 0.035(2) Uiso 1.000000
Si1 Si 0.2472(2) 0.8695(4) 0.2357(2) 0.0077(9) Uani 1.000000
K1 K -0.0276(2) 0.8814(3) 0.2317(2) 0.0152(8) Uani 1.000000
K2 K 0.3263(2) 0.8380(4) 0.5089(2) 0.0219(9) Uani 1.000000
K3 K 0.4714(2) 0.3669(3) 0.2380(2) 0.0226(9) Uani 1.000000
K4 K 0.1891(3) 1.2375(4) -0.0690(3) 0.0338(11) Uani 1.000000
Gd1 Gd 0.04573(4) 0.88815(6) 0.07366(4) 0.00750(17) Uani 1.000000
W1 W 0.41438(4) 0.84817(5) 0.36998(4) 0.01169(15) Uani 1.000000
W2 W 0.37162(4) 0.67006(6) 0.24074(4) 0.01201(15) Uani 1.000000
W3 W 0.28945(4) 0.66275(6) 0.35376(4) 0.01209(16) Uani 1.000000
W4 W 0.16255(4) 0.87309(5) 0.35494(3) 0.00883(15) Uani 1.000000
W5 W 0.28529(4) 1.05998(5) 0.37115(3) 0.00947(15) Uani 1.000000
W6 W 0.37768(4) 1.07151(5) 0.24715(3) 0.00809(14) Uani 1.000000
W7 W 0.33888(4) 0.89240(5) 0.12209(3) 0.00814(14) Uani 1.000000
W8 W 0.19422(4) 0.69582(5) 0.10053(3) 0.00791(14) Uani 1.000000
W9 W 0.11270(4) 0.68096(5) 0.21133(3) 0.00786(14) Uani 1.000000
W10 W 0.21669(4) 1.07688(5) 0.11824(3) 0.00764(14) Uani 1.000000
W11 W 0.12560(4) 1.07145(5) 0.23974(3) 0.00803(14) Uani 1.000000

loop_
_atom_site_aniso_label
_atom_site_aniso_U_11
_atom_site_aniso_U_22
_atom_site_aniso_U_33
_atom_site_aniso_U_12
_atom_site_aniso_U_13
_atom_site_aniso_U_23
Si1 0.008(2) 0.008(2) 0.008(2) -0.0011(17) 0.0034(18) -0.0015(17)
K1 0.0120(19) 0.0164(19) 0.0175(19) -0.0003(15) 0.0054(16) 0.0027(15)
K2 0.023(2) 0.027(2) 0.016(2) 0.0003(18) 0.0066(17) 0.0044(17)
K3 0.020(2) 0.016(2) 0.035(2) -0.0008(17) 0.0138(19) 0.0003(18)
K4 0.032(3) 0.039(3) 0.031(3) -0.003(2) 0.012(2) 0.009(2)
Gd1 0.0072(4) 0.0076(4) 0.0082(4) 0.0000(3) 0.0032(3) 0.0013(3)
W1 0.0097(4) 0.0117(3) 0.0132(3) 0.0003(3) 0.0034(3) 0.0008(3)
W2 0.0105(4) 0.0106(3) 0.0152(3) 0.0013(3) 0.0048(3) 0.0007(3)
W3 0.0119(4) 0.0109(3) 0.0137(3) 0.0006(3) 0.0048(3) 0.0024(3)
W4 0.0082(3) 0.0120(3) 0.0074(3) -0.0014(3) 0.0041(3) 0.0007(3)
W5 0.0100(3) 0.0106(3) 0.0088(3) -0.0018(3) 0.0045(3) -0.0026(3)
W6 0.0072(3) 0.0077(3) 0.0102(3) -0.0015(2) 0.0041(3) 0.0001(2)
W7 0.0088(3) 0.0075(3) 0.0100(3) -0.0001(2) 0.0057(3) 0.0005(2)
W8 0.0080(3) 0.0069(3) 0.0093(3) 0.0005(3) 0.0036(3) -0.0008(2)
W9 0.0070(3) 0.0074(3) 0.0092(3) -0.0012(2) 0.0028(3) 0.0019(2)
W10 0.0073(3) 0.0074(3) 0.0088(3) -0.0005(2) 0.0035(3) 0.0019(2)
W11 0.0079(3) 0.0083(3) 0.0089(3) 0.0002(2) 0.0043(3) -0.0007(2)

loop_
_atom_type_symbol
_atom_type_scat_dispersion_real
_atom_type_scat_dispersion_imag
_atom_type_scat_Cromer_Mann_a1
_atom_type_scat_Cromer_Mann_a2
_atom_type_scat_Cromer_Mann_a3
_atom_type_scat_Cromer_Mann_a4
_atom_type_scat_Cromer_Mann_b1
_atom_type_scat_Cromer_Mann_b2
_atom_type_scat_Cromer_Mann_b3
_atom_type_scat_Cromer_Mann_b4
_atom_type_scat_Cromer_Mann_c
_atom_type_scat_source
_atom_type_scat_dispersion_source
C 0.00347 0.00161 2.31000 1.02000 1.58860 0.86500 20.84390 10.20750 0.56870 51.65120 0.215599998832 'International Tables Volume C Table 6.1.1.4 (pp. 500-502)' 'Henke, Gullikson and Davis, At. Data and Nucl. Data Tables, 1993, 54, 2'
Na 0.03665 0.02467 4.76260 3.17360 1.26740 1.11280 3.28500 8.84220 0.31360 129.42400 0.675999999046 'International Tables Volume C Table 6.1.1.4 (pp. 500-502)' 'Henke, Gullikson and Davis, At. Data and Nucl. Data Tables, 1993, 54, 2'
K 0.21174 0.26561 8.21860 7.43980 1.05190 0.86590 12.79490 0.77480 213.18700 41.68410 1.42279994488 'International Tables Volume C Table 6.1.1.4 (pp. 500-502)' 'Henke, Gullikson and Davis, At. Data and Nucl. Data Tables, 1993, 54, 2'
O 0.01158 0.00611 3.04850 2.28680 1.54630 0.86700 13.27710 5.70110 0.32390 32.90890 0.250800013542 'International Tables Volume C Table 6.1.1.4 (pp. 500-502)' 'Henke, Gullikson and Davis, At. Data and Nucl. Data Tables, 1993, 54, 2'
Si 0.08192 0.07060 6.29150 3.03530 1.98910 1.54100 2.43860 32.33370 0.67850 81.69370 1.14069998264 'International Tables Volume C Table 6.1.1.4 (pp. 500-502)' 'Henke, Gullikson and Davis, At. Data and Nucl. Data Tables, 1993, 54, 2'
Gd 0.10424 4.27310 25.07090 19.07980 13.85180 3.54545 2.25341 0.18195 12.93310 101.39800 2.41960000992 'International Tables Volume C Table 6.1.1.4 (pp. 500-502)' 'Henke, Gullikson and Davis, At. Data and Nucl. Data Tables, 1993, 54, 2'
W -0.66836 6.76498 29.08180 15.43000 14.43270 5.11982 1.72029 9.22590 0.32170 57.05600 9.88749980927 'International Tables Volume C Table 6.1.1.4 (pp. 500-502)' 'Henke, Gullikson and Davis, At. Data and Nucl. Data Tables, 1993, 54, 2'

loop_
_geom_angle_atom_site_label_1
_geom_angle_atom_site_label_2
_geom_angle_atom_site_label_3
_geom_angle
_geom_angle_site_symmetry_1
_geom_angle_site_symmetry_3
O40 C2 C1 119.6(15) 3_575 .
O42 C2 C1 119.9(15) . .
O42 C2 O40 120.5(15) . 3_575
Gd1 C2 C1 172.9(12) . .
Gd1 C2 O40 60.0(8) . 3_575
Gd1 C2 O42 60.8(9) . .
W1 O1 Na2 128.0(7) . 3_676
W2 O2 K3 148.9(7) . .
W1 O4 K3 104.9(6) . 2_655
W2 O4 K3 107.7(5) . 2_655
W2 O4 W1 122.7(7) . .
W3 O5 W2 121.1(7) . .
W1 O6 K2 106.6(5) . .
W3 O6 K2 100.5(5) . .
W3 O6 W1 120.0(6) . .
W1 O7 K3 101.2(5) . 2_655
W6 O7 K3 108.2(5) . 2_655
W6 O7 W1 149.3(7) . .
W2 O8 K3 105.2(5) . 2_655
W7 O8 K3 107.1(5) . 2_655
W7 O8 W2 145.7(7) . .
W8 O9 W2 152.3(7) . .
W9 O10 W3 151.9(7) . .
W3 O11 K2 106.4(5) . .
W4 O11 K2 104.6(5) . .
W4 O11 W3 147.2(7) . .
W1 O12 K2 103.4(5) . .
W5 O12 K2 102.8(5) . .
W5 O12 W1 151.9(7) . .
W1 O13 Si1 126.5(6) . .
W2 O13 Si1 121.6(6) . .
W2 O13 W1 91.6(4) . .
W3 O13 Si1 124.8(6) . .
W3 O13 W1 92.1(4) . .
W3 O13 W2 90.1(4) . .
W4 O15 K2 101.5(5) . .
W5 O15 K2 108.8(5) . .
W5 O15 W4 120.5(6) . .
K4 O16 Na2 97.1(5) 4_586 .
W5 O16 Na2 163.9(8) . .
W5 O16 K4 97.2(5) . 4_586
W6 O17 W5 153.1(7) . .
W6 O18 K3 137.6(7) . 1_565
W6 O19 K3 102.4(5) . 2_655
W7 O19 K3 103.9(5) . 2_655
W7 O19 W6 120.0(6) . .
K2 O20 Na1 106.3(4) 4_575 .
W7 O20 Na1 147.8(7) . .
W7 O20 K2 104.5(5) . 4_575
W7 O21 K2 94.3(4) . 4_575
W8 O21 K2 97.4(4) . 4_575
W8 O21 W7 154.9(7) . .
W8 O22 K2 106.6(5) . 4_575
W9 O23 W8 116.4(6) . .
W9 O24 K1 163.2(7) . 2_545
W4 O25 K1 100.1(4) . .
W9 O25 K1 103.0(5) . .
W9 O25 W4 154.8(7) . .
W4 O26 Si1 123.5(6) . .
W5 O26 Si1 124.8(6) . .
W5 O26 W4 90.3(4) . .
W11 O26 Si1 124.0(6) . .
W11 O26 W4 93.0(4) . .
W11 O26 W5 91.7(4) . .
W6 O27 Si1 126.0(6) . .
W7 O27 Si1 123.5(6) . .
W7 O27 W6 90.8(4) . .
W10 O27 Si1 122.4(6) . .
W10 O27 W6 92.3(4) . .
W10 O27 W7 92.3(4) . .
W8 O28 Si1 127.0(6) . .
W9 O28 Si1 127.3(6) . .
W9 O28 W8 93.3(4) . .
W4 O29 K1 102.0(5) . .
W11 O29 K1 103.2(4) . .
W11 O29 W4 121.0(6) . .
W5 O30 K4 99.6(5) . 4_586
W11 O30 K4 128.5(5) . 4_586
W11 O30 W5 122.6(6) . .
W10 O31 W6 122.7(6) . .
W10 O32 W7 121.2(6) . .
W8 O33 Gd1 130.5(6) . .
Gd1 O34 K1 97.0(4) . .
W9 O34 K1 104.2(5) . .
W9 O34 Gd1 132.3(6) . .
W10 O35 Gd1 160.8(7) . .
Gd1 O36 K1 98.4(4) . .
W11 O36 K1 104.4(5) . .
W11 O36 Gd1 157.2(6) . .
W11 O37 W10 142.3(7) . .
W11 O38 K1 153.3(6) . 2
W10 O39 K4 137.7(6) . .
Gd1 O40 C2 93.6(10) 3_575 3_575
Gd1 O40 C2 136.6(11) . 3_575
K1 O42 C2 124.0(10) . .
K4 O42 C2 124.2(11) 3_575 .
K4 O42 K1 89.2(4) 3_575 .
Gd1 O42 C2 93.3(10) . .
Gd1 O42 K1 100.7(4) . .
Gd1 O42 K4 126.1(5) . 3_575
K4 O43 K1 93.2(5) 3_575 .
Na2 O47 Na1 97.4(9) . 2_655
K4 O48 Na2 106.9(6) 4_586 .
Na2 O49 Na1 92.3(6) . 2_655
K3 O50 Na2 118.7(7) 4_576 .
O47 Na1 O20 75.9(6) 2_645 .
O49 Na1 O20 148.2(6) 2_645 .
O49 Na1 O47 81.2(7) 2_645 2_645
Na1 Na1 O20 132.6(7) 3_675 .
Na1 Na1 O47 93.3(8) 3_675 2_645
Na1 Na1 O49 69.8(6) 3_675 2_645
O16 Na2 O1 99.4(5) . 3_676
O47 Na2 O1 81.5(7) . 3_676
O47 Na2 O16 90.3(7) . .
O48 Na2 O1 176.8(6) . 3_676
O48 Na2 O16 83.1(5) . .
O48 Na2 O47 100.5(7) . .
O49 Na2 O1 93.7(6) . 3_676
O49 Na2 O16 166.7(6) . .
O49 Na2 O47 89.1(7) . .
O49 Na2 O48 83.9(6) . .
O50 Na2 O1 86.3(6) . 3_676
O50 Na2 O16 94.0(6) . .
O50 Na2 O47 167.6(8) . .
O50 Na2 O48 91.6(6) . .
O50 Na2 O49 89.4(6) . .
O26 Si1 O13 108.2(6) . .
O27 Si1 O13 109.0(6) . .
O27 Si1 O26 107.4(6) . .
O28 Si1 O13 109.2(6) . .
O28 Si1 O26 110.8(6) . .
O28 Si1 O27 112.2(6) . .
O25 K1 O24 126.4(4) . 2
O29 K1 O24 72.9(3) . 2
O29 K1 O25 54.5(3) . .
O34 K1 O24 149.5(4) . 2
O34 K1 O25 53.1(3) . .
O34 K1 O29 93.4(3) . .
O36 K1 O24 92.0(3) . 2
O36 K1 O25 66.3(3) . .
O36 K1 O29 53.6(3) . .
O36 K1 O34 58.7(3) . .
O38 K1 O24 125.2(4) 2_545 2
O38 K1 O25 81.9(3) 2_545 .
O38 K1 O29 123.0(4) 2_545 .
O38 K1 O34 85.2(3) 2_545 .
O38 K1 O36 141.5(4) 2_545 .
O42 K1 O24 98.1(4) . 2
O42 K1 O25 110.2(4) . .
O42 K1 O29 112.8(4) . .
O42 K1 O34 61.6(3) . .
O42 K1 O36 60.7(3) . .
O42 K1 O38 115.9(4) . 2_545
O43 K1 O24 71.6(4) . 2
O43 K1 O25 159.4(4) . .
O43 K1 O29 144.4(4) . .
O43 K1 O34 118.0(4) . .
O43 K1 O36 128.1(4) . .
O43 K1 O38 78.7(4) . 2_545
O43 K1 O42 73.0(4) . .
O53 K1 O24 82.3(4) 4_576 2
O53 K1 O25 83.3(4) 4_576 .
O53 K1 O29 84.6(4) 4_576 .
O53 K1 O34 124.3(4) 4_576 .
O53 K1 O36 137.4(4) 4_576 .
O53 K1 O38 52.5(4) 4_576 2_545
O53 K1 O42 161.9(4) 4_576 .
O53 K1 O43 90.2(4) 4_576 .
O11 K2 O6 55.7(4) . .
O12 K2 O6 53.4(3) . .
O12 K2 O11 65.4(4) . .
O15 K2 O6 92.7(4) . .
O15 K2 O11 55.9(4) . .
O15 K2 O12 53.1(4) . .
O20 K2 O6 74.5(4) 4_576 .
O20 K2 O11 98.4(4) 4_576 .
O20 K2 O12 126.0(4) 4_576 .
O20 K2 O15 153.5(4) 4_576 .
O21 K2 O6 119.2(4) 4_576 .
O21 K2 O11 96.7(4) 4_576 .
O21 K2 O12 162.0(4) 4_576 .
O21 K2 O15 116.0(4) 4_576 .
O21 K2 O20 55.8(3) 4_576 4_576
O22 K2 O6 147.5(4) 4_576 .
O22 K2 O11 92.0(4) 4_576 .
O22 K2 O12 120.1(4) 4_576 .
O22 K2 O15 68.0(3) 4_576 .
O22 K2 O20 111.1(4) 4_576 4_576
O22 K2 O21 55.4(3) 4_576 4_576
O44 K2 O6 93.4(5) . .
O44 K2 O11 146.6(5) . .
O44 K2 O12 86.8(5) . .
O44 K2 O15 121.7(5) . .
O44 K2 O20 82.8(5) . 4_576
O44 K2 O21 110.8(5) . 4_576
O44 K2 O22 118.9(5) . 4_576
O4 K3 O2 133.7(4) 2_645 .
O7 K3 O2 82.8(4) 2_645 .
O7 K3 O4 54.7(4) 2_645 2_645
O8 K3 O2 127.7(4) 2_645 .
O8 K3 O4 53.5(4) 2_645 2_645
O8 K3 O7 64.9(3) 2_645 2_645
O18 K3 O2 144.6(4) 1_545 .
O18 K3 O4 80.0(4) 1_545 2_645
O18 K3 O7 132.6(4) 1_545 2_645
O18 K3 O8 78.0(4) 1_545 2_645
O19 K3 O2 74.6(4) 2_645 .
O19 K3 O4 90.7(4) 2_645 2_645
O19 K3 O7 53.2(3) 2_645 2_645
O19 K3 O8 53.1(3) 2_645 2_645
O19 K3 O18 122.9(4) 2_645 1_545
O45 K3 O2 74.8(5) . .
O45 K3 O4 151.5(5) . 2_645
O45 K3 O7 147.7(5) . 2_645
O45 K3 O8 111.9(5) . 2_645
O45 K3 O18 72.5(5) . 1_545
O45 K3 O19 97.8(5) . 2_645
O50 K3 O2 93.7(5) 4_575 .
O50 K3 O4 80.1(5) 4_575 2_645
O50 K3 O7 102.2(4) 4_575 2_645
O50 K3 O8 131.3(4) 4_575 2_645
O50 K3 O18 80.4(4) 4_575 1_545
O50 K3 O19 153.3(4) 4_575 2_645
O50 K3 O45 102.1(5) 4_575 .
O30 K4 O16 55.1(3) 4_585 4_585
O39 K4 O16 112.6(4) . 4_585
O39 K4 O30 159.7(4) . 4_585
O42 K4 O16 165.9(4) 3_575 4_585
O42 K4 O30 122.4(4) 3_575 4_585
O42 K4 O39 73.6(3) 3_575 .
O43 K4 O16 99.1(4) 3_575 4_585
O43 K4 O30 71.7(4) 3_575 4_585
O43 K4 O39 128.5(4) 3_575 .
O43 K4 O42 68.2(4) 3_575 3_575
O46 K4 O16 110.2(4) . 4_585
O46 K4 O30 76.6(4) . 4_585
O46 K4 O39 95.4(4) . .
O46 K4 O42 81.0(4) . 3_575
O46 K4 O43 110.8(5) . 3_575
O48 K4 O16 64.2(4) 4_585 4_585
O48 K4 O30 105.7(4) 4_585 4_585
O48 K4 O39 78.6(4) 4_585 .
O48 K4 O42 106.3(4) 4_585 3_575
O48 K4 O43 80.5(4) 4_585 3_575
O48 K4 O46 168.5(5) 4_585 .
O51 K4 O16 67.1(4) 1_565 4_585
O51 K4 O30 98.1(4) 1_565 4_585
O51 K4 O39 61.6(4) 1_565 .
O51 K4 O42 125.7(4) 1_565 3_575
O51 K4 O43 166.1(5) 1_565 3_575
O51 K4 O46 74.8(5) 1_565 .
O51 K4 O48 93.8(4) 1_565 4_585
O33 Gd1 C2 160.0(4) . .
O34 Gd1 C2 101.9(4) . .
O34 Gd1 O33 78.1(4) . .
O35 Gd1 C2 115.4(4) . .
O35 Gd1 O33 80.0(4) . .
O35 Gd1 O34 121.9(4) . .
O36 Gd1 C2 73.6(4) . .
O36 Gd1 O33 125.4(4) . .
O36 Gd1 O34 79.2(4) . .
O36 Gd1 O35 71.5(4) . .
O40 Gd1 C2 26.4(4) 3_575 .
O40 Gd1 C2 88.5(4) . .
O40 Gd1 O33 149.9(4) 3_575 .
O40 Gd1 O33 83.8(4) . .
O40 Gd1 O34 128.1(4) 3_575 .
O40 Gd1 O34 153.3(4) . .
O40 Gd1 O35 94.2(4) 3_575 .
O40 Gd1 O35 73.1(4) . .
O40 Gd1 O36 127.6(4) . .
O40 Gd1 O36 79.1(4) 3_575 .
O41 Gd1 C2 81.9(4) . .
O41 Gd1 O33 78.3(4) . .
O41 Gd1 O34 81.6(4) . .
O41 Gd1 O35 143.4(4) . .
O41 Gd1 O36 144.7(4) . .
O41 Gd1 O40 90.1(4) . 3_575
O41 Gd1 O40 75.5(4) . .
O42 Gd1 C2 25.8(4) . .
O42 Gd1 O33 143.6(4) . .
O42 Gd1 O34 76.8(4) . .
O42 Gd1 O35 136.1(4) . .
O42 Gd1 O36 74.6(4) . .
O42 Gd1 O40 108.5(4) . .
O42 Gd1 O40 52.1(4) . 3_575
O42 Gd1 O41 72.3(4) . .
O4 W1 O1 99.9(6) . .
O6 W1 O1 101.0(6) . .
O6 W1 O4 91.6(6) . .
O7 W1 O1 99.6(5) . .
O7 W1 O4 85.9(5) . .
O7 W1 O6 159.3(5) . .
O12 W1 O1 102.7(6) . .
O12 W1 O4 157.1(6) . .
O12 W1 O6 88.1(5) . .
O12 W1 O7 86.4(5) . .
O13 W1 O1 172.0(5) . .
O13 W1 O4 74.2(5) . .
O13 W1 O6 74.0(5) . .
O13 W1 O7 85.6(4) . .
O13 W1 O12 83.7(5) . .
O4 W2 O2 102.1(6) . .
O5 W2 O2 98.6(6) . .
O5 W2 O4 86.4(6) . .
O8 W2 O2 102.4(6) . .
O8 W2 O4 81.9(5) . .
O8 W2 O5 157.6(5) . .
O9 W2 O2 103.9(6) . .
O9 W2 O4 153.8(6) . .
O9 W2 O5 92.2(6) . .
O9 W2 O8 90.1(5) . .
O13 W2 O2 169.6(5) . .
O13 W2 O4 71.1(5) . .
O13 W2 O5 73.4(5) . .
O13 W2 O8 84.8(4) . .
O13 W2 O9 83.4(5) . .
O5 W3 O3 98.2(6) . .
O6 W3 O3 98.1(6) . .
O6 W3 O5 86.4(5) . .
O10 W3 O3 102.9(6) . .
O10 W3 O5 92.3(5) . .
O10 W3 O6 158.9(5) . .
O11 W3 O3 101.8(6) . .
O11 W3 O5 159.3(5) . .
O11 W3 O6 85.9(5) . .
O11 W3 O10 88.1(5) . .
O13 W3 O3 169.6(5) . .
O13 W3 O5 75.1(5) . .
O13 W3 O6 73.8(5) . .
O13 W3 O10 85.5(5) . .
O13 W3 O11 84.4(5) . .
O14 W4 O11 101.3(6) . .
O15 W4 O11 86.5(5) . .
O15 W4 O14 100.5(5) . .
O25 W4 O11 86.8(5) . .
O25 W4 O14 100.1(5) . .
O25 W4 O15 159.2(5) . .
O26 W4 O11 87.0(5) . .
O26 W4 O14 170.6(5) . .
O26 W4 O15 75.7(4) . .
O26 W4 O25 84.3(4) . .
O29 W4 O11 161.2(5) . .
O29 W4 O14 97.4(5) . .
O29 W4 O15 89.5(5) . .
O29 W4 O25 90.6(5) . .
O29 W4 O26 74.2(4) . .
O15 W5 O12 85.6(5) . .
O16 W5 O12 101.5(6) . .
O16 W5 O15 99.9(6) . .
O17 W5 O12 85.0(5) . .
O17 W5 O15 157.0(5) . .
O17 W5 O16 102.6(6) . .
O26 W5 O12 83.5(5) . .
O26 W5 O15 73.4(4) . .
O26 W5 O16 171.4(5) . .
O26 W5 O17 84.7(4) . .
O30 W5 O12 157.5(5) . .
O30 W5 O15 90.3(5) . .
O30 W5 O16 100.9(6) . .
O30 W5 O17 90.4(5) . .
O30 W5 O26 74.1(4) . .
O17 W6 O7 86.6(5) . .
O18 W6 O7 101.3(5) . .
O18 W6 O17 101.0(6) . .
O19 W6 O7 85.2(5) . .
O19 W6 O17 157.7(5) . .
O19 W6 O18 100.9(5) . .
O27 W6 O7 83.7(4) . .
O27 W6 O17 85.0(4) . .
O27 W6 O18 172.3(5) . .
O27 W6 O19 73.5(4) . .
O31 W6 O7 157.1(5) . .
O31 W6 O17 91.5(5) . .
O31 W6 O18 101.4(6) . .
O31 W6 O19 88.0(5) . .
O31 W6 O27 73.5(4) . .
O19 W7 O8 88.0(5) . .
O20 W7 O8 99.0(5) . .
O20 W7 O19 99.9(5) . .
O21 W7 O8 87.7(5) . .
O21 W7 O19 159.1(5) . .
O21 W7 O20 101.0(5) . .
O27 W7 O8 86.9(4) . .
O27 W7 O19 75.7(4) . .
O27 W7 O20 172.6(5) . .
O27 W7 O21 83.7(4) . .
O32 W7 O8 160.8(5) . .
O32 W7 O19 87.6(5) . .
O32 W7 O20 100.2(5) . .
O32 W7 O21 89.8(5) . .
O32 W7 O27 73.9(4) . .
O21 W8 O9 80.9(5) . .
O22 W8 O9 92.0(5) . .
O22 W8 O21 99.6(5) . .
O23 W8 O9 83.6(5) . .
O23 W8 O21 157.5(5) . .
O23 W8 O22 97.2(5) . .
O28 W8 O9 80.6(4) . .
O28 W8 O21 86.6(4) . .
O28 W8 O22 169.5(5) . .
O28 W8 O23 74.7(4) . .
O33 W8 O9 166.8(5) . .
O33 W8 O21 97.6(5) . .
O33 W8 O22 101.2(5) . .
O33 W8 O23 93.8(5) . .
O33 W8 O28 86.3(5) . .
O23 W9 O10 85.5(5) . .
O24 W9 O10 93.9(5) . .
O24 W9 O23 98.5(5) . .
O25 W9 O10 81.2(5) . .
O25 W9 O23 156.1(5) . .
O25 W9 O24 102.1(5) . .
O28 W9 O10 81.5(4) . .
O28 W9 O23 73.9(4) . .
O28 W9 O24 171.3(5) . .
O28 W9 O25 84.5(4) . .
O34 W9 O10 164.3(5) . .
O34 W9 O23 95.4(5) . .
O34 W9 O24 101.5(5) . .
O34 W9 O25 92.3(5) . .
O34 W9 O28 83.6(5) . .
O31 W10 O27 71.5(4) . .
O32 W10 O27 72.6(4) . .
O32 W10 O31 82.2(5) . .
O35 W10 O27 89.1(5) . .
O35 W10 O31 160.5(5) . .
O35 W10 O32 94.3(5) . .
O37 W10 O27 84.1(4) . .
O37 W10 O31 84.1(5) . .
O37 W10 O32 155.7(5) . .
O37 W10 O35 91.9(5) . .
O39 W10 O27 166.2(5) . .
O39 W10 O31 97.0(5) . .
O39 W10 O32 98.9(5) . .
O39 W10 O35 102.6(6) . .
O39 W10 O37 102.6(5) . .
O29 W11 O26 71.8(4) . .
O30 W11 O26 71.6(4) . .
O30 W11 O29 83.1(5) . .
O36 W11 O26 89.9(5) . .
O36 W11 O29 90.9(5) . .
O36 W11 O30 161.5(5) . .
O37 W11 O26 83.5(4) . .
O37 W11 O29 154.9(5) . .
O37 W11 O30 84.7(5) . .
O37 W11 O36 93.8(5) . .
O38 W11 O26 164.8(5) . .
O38 W11 O29 100.4(5) . .
O38 W11 O30 94.8(5) . .
O38 W11 O36 103.5(5) . .
O38 W11 O37 102.4(5) . .

loop_
_geom_bond_atom_site_label_1
_geom_bond_atom_site_label_2
_geom_bond_distance
_geom_bond_site_symmetry_2
C1 C2 1.52(3) .
C2 O40 1.28(2) 3_575
C2 O42 1.25(2) .
C2 Gd1 2.869(17) .
O1 Na2 2.468(16) 3_676
O1 W1 1.725(13) .
O2 K3 2.785(14) .
O2 W2 1.713(13) .
O3 W3 1.705(13) .
O4 K3 2.814(14) 2_655
O4 W1 1.879(14) .
O4 W2 2.006(14) .
O5 W2 1.912(13) .
O5 W3 1.926(13) .
O6 K2 2.917(13) .
O6 W1 1.915(13) .
O6 W3 1.973(13) .
O7 K3 2.864(12) 2_655
O7 W1 1.947(11) .
O7 W6 1.923(11) .
O8 K3 2.932(13) 2_655
O8 W2 1.945(12) .
O8 W7 1.898(12) .
O9 W2 1.789(12) .
O9 W8 2.089(12) .
O10 W3 1.819(12) .
O10 W9 2.069(12) .
O11 K2 2.779(13) .
O11 W3 1.933(12) .
O11 W4 1.919(13) .
O12 K2 3.005(13) .
O12 W1 1.915(12) .
O12 W5 1.938(13) .
O13 Si1 1.622(12) .
O13 W1 2.356(11) .
O13 W2 2.400(11) .
O13 W3 2.322(11) .
O14 W4 1.707(12) .
O15 K2 2.853(13) .
O15 W4 1.937(12) .
O15 W5 1.922(12) .
O16 Na2 2.383(16) .
O16 K4 3.051(14) 4_586
O16 W5 1.731(13) .
O17 W5 1.915(12) .
O17 W6 1.891(12) .
O18 K3 2.795(13) 1_565
O18 W6 1.718(13) .
O19 K3 3.000(13) 2_655
O19 W6 1.957(12) .
O19 W7 1.922(12) .
O20 Na1 2.730(16) .
O20 K2 2.907(13) 4_575
O20 W7 1.711(12) .
O21 K2 3.060(12) 4_575
O21 W7 1.906(12) .
O21 W8 1.918(12) .
O22 K2 2.937(13) 4_575
O22 W8 1.734(12) .
O23 W8 1.945(11) .
O23 W9 1.933(11) .
O24 K1 2.822(13) 2_545
O24 W9 1.721(12) .
O25 K1 2.990(12) .
O25 W4 1.873(11) .
O25 W9 1.960(11) .
O26 Si1 1.643(11) .
O26 W4 2.309(11) .
O26 W5 2.414(11) .
O26 W11 2.370(11) .
O27 Si1 1.641(11) .
O27 W6 2.394(11) .
O27 W7 2.324(10) .
O27 W10 2.351(11) .
O28 Si1 1.612(12) .
O28 W8 2.244(11) .
O28 W9 2.289(11) .
O29 K1 2.899(12) .
O29 W4 1.922(11) .
O29 W11 1.977(11) .
O30 K4 2.904(12) 4_586
O30 W5 1.845(12) .
O30 W11 2.066(12) .
O31 W6 1.855(11) .
O31 W10 2.042(12) .
O32 W7 1.914(12) .
O32 W10 1.955(11) .
O33 Gd1 2.343(12) .
O33 W8 1.766(12) .
O34 K1 3.078(12) .
O34 Gd1 2.346(11) .
O34 W9 1.798(11) .
O35 Gd1 2.317(12) .
O35 W10 1.757(12) .
O36 K1 3.023(12) .
O36 Gd1 2.349(11) .
O36 W11 1.770(12) .
O37 W10 1.936(11) .
O37 W11 1.903(12) .
O38 K1 2.904(13) 2
O38 W11 1.742(12) .
O39 K4 2.864(12) .
O39 W10 1.730(12) .
O40 Gd1 2.445(11) .
O40 Gd1 2.491(11) 3_575
O41 Gd1 2.400(12) .
O42 K1 2.798(13) .
O42 K4 3.033(13) 3_575
O42 Gd1 2.510(12) .
O43 K1 2.769(17) .
O43 K4 2.871(17) 3_575
O44 K2 2.71(2) .
O45 K3 2.741(18) .
O46 K4 2.716(17) .
O47 Na1 2.59(3) 2_655
O47 Na2 2.40(3) .
O48 Na2 2.302(16) .
O48 K4 2.785(15) 4_586
O49 Na1 2.693(18) 2_655
O49 Na2 2.500(18) .
O50 Na2 2.430(19) .
O50 K3 2.893(18) 4_576
O51 K4 2.751(15) 1_545
O53 K1 3.323(16) 4_575
Na1 Na1 2.23(2) 3_675
